data_4349025
loop_
_publ_author_name
'Dai, Feng-Rong'
'Qiao, Yupu'
'Wang, Zhenqiang'

_publ_section_title
;
 Designing structurally tunable and functionally versatile synthetic
 supercontainers
;
_journal_issue 2
_journal_name_full 'Inorganic Chemistry Frontiers'
_journal_page_first 243
_journal_paper_doi 10.1039/C5QI00212E
_journal_volume 3
_journal_year 2016
_chemical_formula_moiety 'C140 H136 Co8 N4 O42 S8'
_chemical_formula_sum 'C140 H136 Co8 N4 O42 S8'
_chemical_formula_weight 3274.45
_chemical_name_systematic 2-Co
_space_group_IT_number 128
_space_group_name_Hall '-P 4 2n'
_space_group_name_H-M_alt 'P 4/m n c'
_symmetry_cell_setting tetragonal
_symmetry_space_group_name_Hall '-P 4 2n'
_symmetry_space_group_name_H-M 'P 4/m n c'
_atom_sites_solution_hydrogens geom
_atom_sites_solution_primary direct
_atom_sites_solution_secondary difmap
_audit_creation_method SHELXL-97
_audit_update_record
;
2015-09-08 deposited with the CCDC.
2015-11-19 downloaded from the CCDC.
;
_cell_angle_alpha 90.00
_cell_angle_beta 90.00
_cell_angle_gamma 90.00
_cell_formula_units_Z 2
_cell_length_a 17.1548(12)
_cell_length_b 17.1548(12)
_cell_length_c 37.599(3)
_cell_measurement_reflns_used 7954
_cell_measurement_temperature 100(2)
_cell_measurement_theta_max 18.36
_cell_measurement_theta_min 2.37
_cell_volume 11064.9(14)
_computing_cell_refinement 'Bruker SAINT'
_computing_data_collection 'Bruker APEX2'
_computing_data_reduction 'Bruker SAINT'
_computing_molecular_graphics 'Bruker SHELXTL'
_computing_publication_material 'Bruker SHELXTL'
_computing_structure_refinement 'SHELXL-97 (Sheldrick, 1997)'
_computing_structure_solution 'SHELXS-97 (Sheldrick, 1990)'
_diffrn_ambient_temperature 100(2)
_diffrn_measured_fraction_theta_full 0.999
_diffrn_measured_fraction_theta_max 0.999
_diffrn_measurement_device_type 'Bruker APEX-II CCD'
_diffrn_measurement_method '\f and \w scans'
_diffrn_radiation_monochromator graphite
_diffrn_radiation_source 'fine-focus sealed tube'
_diffrn_radiation_type MoK\a
_diffrn_radiation_wavelength 0.71073
_diffrn_reflns_av_R_equivalents 0.0811
_diffrn_reflns_av_sigmaI/netI 0.0263
_diffrn_reflns_limit_h_max 17
_diffrn_reflns_limit_h_min -16
_diffrn_reflns_limit_k_max 16
_diffrn_reflns_limit_k_min -17
_diffrn_reflns_limit_l_max 37
_diffrn_reflns_limit_l_min -37
_diffrn_reflns_number 67562
_diffrn_reflns_theta_full 20.65
_diffrn_reflns_theta_max 20.65
_diffrn_reflns_theta_min 1.08
_exptl_absorpt_coefficient_mu 0.713
_exptl_absorpt_correction_T_max 0.8144
_exptl_absorpt_correction_T_min 0.7883
_exptl_absorpt_correction_type multi-scan
_exptl_absorpt_process_details SADABS
_exptl_crystal_colour pink
_exptl_crystal_density_diffrn 0.983
_exptl_crystal_density_method 'not measured'
_exptl_crystal_description block
_exptl_crystal_F_000 3368
_exptl_crystal_recrystallization_method 'Solvothermal reaction'
_exptl_crystal_size_max 0.35
_exptl_crystal_size_mid 0.32
_exptl_crystal_size_min 0.30
_platon_squeeze_details
;
;
_refine_diff_density_max 0.979
_refine_diff_density_min -0.421
_refine_diff_density_rms 0.084
_refine_ls_extinction_method none
_refine_ls_goodness_of_fit_ref 1.088
_refine_ls_hydrogen_treatment mixed
_refine_ls_matrix_type full
_refine_ls_number_parameters 241
_refine_ls_number_reflns 2892
_refine_ls_number_restraints 24
_refine_ls_restrained_S_all 1.095
_refine_ls_R_factor_all 0.1136
_refine_ls_R_factor_gt 0.0828
_refine_ls_shift/su_max 0.000
_refine_ls_shift/su_mean 0.000
_refine_ls_structure_factor_coef Fsqd
_refine_ls_weighting_details 'calc w=1/[\s^2^(Fo^2^)+(0.1671P)^2^+9.4938P] where P=(Fo^2^+2Fc^2^)/3'
_refine_ls_weighting_scheme calc
_refine_ls_wR_factor_gt 0.2373
_refine_ls_wR_factor_ref 0.2622
_reflns_number_gt 2143
_reflns_number_total 2892
_reflns_threshold_expression >2sigma(I)
_cod_data_source_file c5qi00212e2.cif
_cod_data_source_block 2-Co
_cod_depositor_comments
;
The following automatic conversions were performed:

data item '_symmetry_cell_setting' value 'Tetragonal' was changed to
'tetragonal' in accordance with the
/home/saulius/struct/COD-crude-data/automatic-downloads/DataCite-retrospective/RSC/depositions/lib/dictionaries/cif_core.dic
dictionary named 'cif_core.dic' version 2.4.2 last updated on
2011-04-26.

Automatic conversion script
Id: cif_fix_values 6909 2019-04-08 15:41:33Z antanas 
;
_cod_original_cell_volume 11065.0(13)
_cod_original_sg_symbol_H-M P4/mnc
_cod_database_code 4349025

loop_
_symmetry_equiv_pos_as_xyz
'x, y, z'
'-y, x, z'
'-x, -y, z'
'y, -x, z'
'x+1/2, -y+1/2, -z+1/2'
'-x+1/2, y+1/2, -z+1/2'
'y+1/2, x+1/2, -z+1/2'
'-y+1/2, -x+1/2, -z+1/2'
'-x, -y, -z'
'y, -x, -z'
'x, y, -z'
'-y, x, -z'
'-x-1/2, y-1/2, z-1/2'
'x-1/2, -y-1/2, z-1/2'
'-y-1/2, -x-1/2, z-1/2'
'y-1/2, x-1/2, z-1/2'

loop_
_atom_site_label
_atom_site_type_symbol
_atom_site_fract_x
_atom_site_fract_y
_atom_site_fract_z
_atom_site_U_iso_or_equiv
_atom_site_adp_type
_atom_site_occupancy
_atom_site_symmetry_multiplicity
_atom_site_calc_flag
_atom_site_refinement_flags
Co1 Co 0.87783(7) 0.02290(7) 0.34592(3) 0.0786(6) Uani 1 1 d .
S1 S 1.04222(14) 0.22667(14) 0.27961(6) 0.0850(9) Uani 1 1 d .
O1 O 1.0000 0.0000 0.3649(2) 0.067(3) Uani 1 4 d S
C1 C 0.8132(5) 0.1487(6) 0.2322(2) 0.090(3) Uani 1 1 d .
H1 H 0.7652 0.1335 0.2217 0.108 Uiso 1 1 calc R
O2 O 0.9320(3) 0.0986(3) 0.31068(13) 0.0811(17) Uani 1 1 d .
C2 C 0.8360(5) 0.1145(5) 0.2645(2) 0.080(3) Uani 1 1 d .
O3 O 1.0420(4) 0.2243(3) 0.31847(15) 0.0963(19) Uani 1 1 d .
C3 C 0.9093(5) 0.1336(4) 0.28068(19) 0.067(2) Uani 1 1 d .
O4 O 1.0559(3) 0.3006(3) 0.26359(14) 0.0932(18) Uani 1 1 d .
C4 C 0.9538(5) 0.1910(5) 0.2634(2) 0.081(3) Uani 1 1 d .
O5 O 0.8452(4) 0.1078(4) 0.37963(16) 0.0927(19) Uani 1 1 d .
C5 C 0.9270(6) 0.2250(5) 0.2313(2) 0.091(3) Uani 1 1 d .
H5 H 0.9580 0.2642 0.2204 0.109 Uiso 1 1 calc R
O6 O 0.9531(5) 0.1842(4) 0.37889(15) 0.0932(19) Uani 1 1 d .
C6 C 0.8588(7) 0.2038(6) 0.2152(3) 0.098(3) Uani 1 1 d .
C7 C 0.8286(8) 0.2393(8) 0.1801(2) 0.118(4) Uani 1 1 d .
C8 C 0.8264(7) 0.3272(9) 0.1856(3) 0.152(5) Uani 1 1 d .
H8A H 0.8792 0.3463 0.1905 0.228 Uiso 1 1 calc R
H8B H 0.7924 0.3395 0.2058 0.228 Uiso 1 1 calc R
H8C H 0.8061 0.3524 0.1641 0.228 Uiso 1 1 calc R
C9 C 0.8895(10) 0.2228(13) 0.1520(3) 0.254(12) Uani 1 1 d .
H9A H 0.9223 0.2690 0.1487 0.381 Uiso 1 1 calc R
H9B H 0.8637 0.2099 0.1295 0.381 Uiso 1 1 calc R
H9C H 0.9219 0.1788 0.1596 0.381 Uiso 1 1 calc R
C10 C 0.7451(8) 0.2154(9) 0.1688(4) 0.178(6) Uani 1 1 d .
H10A H 0.7442 0.1598 0.1629 0.267 Uiso 1 1 calc R
H10B H 0.7294 0.2458 0.1479 0.267 Uiso 1 1 calc R
H10C H 0.7089 0.2256 0.1884 0.267 Uiso 1 1 calc R
C11 C 0.8832(8) 0.1679(8) 0.3881(2) 0.096(3) Uani 1 1 d .
C12 C 0.8459(8) 0.2231(6) 0.4139(2) 0.101(3) Uani 1 1 d .
C13 C 0.8771(8) 0.2881(9) 0.4213(3) 0.135(4) Uani 1 1 d .
H13 H 0.9241 0.3016 0.4094 0.163 Uiso 1 1 calc R
C14 C 0.8453(11) 0.3427(8) 0.4467(3) 0.165(6) Uani 1 1 d .
H14 H 0.8728 0.3884 0.4534 0.198 Uiso 1 1 calc R
C15 C 0.7775(11) 0.3262(10) 0.4599(3) 0.160(5) Uani 1 1 d U
C16 C 0.7397(11) 0.2582(10) 0.4528(4) 0.182(5) Uani 1 1 d U
H16 H 0.6910 0.2453 0.4632 0.218 Uiso 1 1 calc R
C17 C 0.7782(10) 0.2085(8) 0.4288(3) 0.174(5) Uani 1 1 d U
H17 H 0.7534 0.1607 0.4229 0.209 Uiso 1 1 calc R
N1 N 0.7699(15) 0.3969(14) 0.4850(5) 0.159(6) Uani 0.50 1 d PU
C18 C 0.7086(19) 0.3728(17) 0.4864(6) 0.159(8) Uani 0.50 1 d PU

loop_
_atom_site_aniso_label
_atom_site_aniso_U_11
_atom_site_aniso_U_22
_atom_site_aniso_U_33
_atom_site_aniso_U_23
_atom_site_aniso_U_13
_atom_site_aniso_U_12
Co1 0.0904(10) 0.0975(11) 0.0478(8) -0.0021(5) 0.0032(5) 0.0026(7)
S1 0.112(2) 0.0842(18) 0.0587(15) 0.0061(12) 0.0043(12) -0.0026(14)
O1 0.086(4) 0.086(4) 0.029(5) 0.000 0.000 0.000
C1 0.085(6) 0.098(7) 0.086(7) -0.004(6) -0.014(5) 0.011(6)
O2 0.090(4) 0.094(4) 0.060(4) 0.004(3) -0.009(3) -0.003(3)
C2 0.089(6) 0.101(7) 0.050(5) 0.006(4) -0.016(5) 0.039(5)
O3 0.117(5) 0.088(4) 0.085(4) 0.001(3) 0.010(3) -0.002(3)
C3 0.093(6) 0.062(5) 0.045(5) 0.008(4) -0.006(5) 0.028(5)
O4 0.126(5) 0.073(4) 0.081(4) 0.005(3) 0.008(3) -0.002(3)
C4 0.109(7) 0.076(6) 0.058(5) 0.021(5) -0.016(5) 0.001(5)
O5 0.099(5) 0.102(5) 0.077(4) -0.006(4) 0.012(3) 0.007(4)
C5 0.087(7) 0.103(7) 0.082(6) 0.014(5) 0.010(5) -0.018(6)
O6 0.134(6) 0.087(4) 0.059(4) -0.011(3) -0.005(4) 0.008(4)
C6 0.106(8) 0.088(7) 0.099(7) 0.001(6) 0.007(7) -0.007(6)
C7 0.162(11) 0.129(9) 0.062(6) 0.034(6) -0.031(7) -0.028(8)
C8 0.136(10) 0.217(16) 0.104(8) 0.078(10) 0.012(7) 0.026(10)
C9 0.27(2) 0.43(3) 0.058(8) 0.081(11) 0.028(10) 0.19(2)
C10 0.145(12) 0.250(17) 0.138(10) 0.066(11) -0.047(10) 0.010(11)
C11 0.120(9) 0.124(10) 0.043(5) 0.027(6) 0.010(6) 0.032(8)
C12 0.181(11) 0.065(6) 0.056(6) -0.012(5) 0.010(6) 0.046(7)
C13 0.200(14) 0.140(11) 0.066(7) 0.000(8) -0.005(7) 0.035(10)
C14 0.280(19) 0.126(10) 0.089(9) -0.015(8) -0.003(11) 0.076(12)
C15 0.249(12) 0.160(10) 0.071(6) 0.024(7) 0.030(7) 0.121(11)
C16 0.256(11) 0.165(10) 0.125(7) 0.011(7) 0.061(7) 0.101(10)
C17 0.243(12) 0.155(10) 0.125(8) -0.004(7) 0.075(9) 0.090(9)
N1 0.257(15) 0.150(11) 0.072(7) 0.010(7) 0.026(11) 0.126(13)
C18 0.264(18) 0.142(13) 0.071(9) 0.001(8) 0.021(13) 0.122(15)

loop_
_atom_type_symbol
_atom_type_description
_atom_type_scat_dispersion_real
_atom_type_scat_dispersion_imag
_atom_type_scat_source
C C 0.0033 0.0016 'International Tables Vol C Tables 4.2.6.8 and 6.1.1.4'
H H 0.0000 0.0000 'International Tables Vol C Tables 4.2.6.8 and 6.1.1.4'
N N 0.0061 0.0033 'International Tables Vol C Tables 4.2.6.8 and 6.1.1.4'
O O 0.0106 0.0060 'International Tables Vol C Tables 4.2.6.8 and 6.1.1.4'
S S 0.1246 0.1234 'International Tables Vol C Tables 4.2.6.8 and 6.1.1.4'
Co Co 0.3494 0.9721 'International Tables Vol C Tables 4.2.6.8 and 6.1.1.4'

loop_
_geom_angle_atom_site_label_1
_geom_angle_atom_site_label_2
_geom_angle_atom_site_label_3
_geom_angle
_geom_angle_site_symmetry_1
_geom_angle_site_symmetry_3
O5 Co1 O6 84.0(3) . 2_645
O5 Co1 O3 87.9(3) . 2_645
O6 Co1 O3 87.3(2) 2_645 2_645
O5 Co1 O2 94.2(3) . .
O6 Co1 O2 174.9(3) 2_645 .
O3 Co1 O2 87.8(2) 2_645 .
O5 Co1 O2 175.0(3) . 2_645
O6 Co1 O2 92.8(2) 2_645 2_645
O3 Co1 O2 88.0(2) 2_645 2_645
O2 Co1 O2 88.6(3) . 2_645
O5 Co1 O1 100.7(3) . .
O6 Co1 O1 101.1(2) 2_645 .
O3 Co1 O1 168.4(3) 2_645 .
O2 Co1 O1 83.9(2) . .
O2 Co1 O1 83.7(2) 2_645 .
O4 S1 O3 116.6(4) . .
O4 S1 C2 107.2(4) . 4_665
O3 S1 C2 108.1(4) . 4_665
O4 S1 C4 108.0(4) . .
O3 S1 C4 109.6(4) . .
C2 S1 C4 106.8(4) 4_665 .
Co1 O1 Co1 84.22(12) . 2_645
Co1 O1 Co1 143.0(4) . 3_755
Co1 O1 Co1 84.22(12) 2_645 3_755
Co1 O1 Co1 84.22(12) . 4_665
Co1 O1 Co1 143.0(4) 2_645 4_665
Co1 O1 Co1 84.22(12) 3_755 4_665
C2 C1 C6 121.9(9) . .
C2 C1 H1 119.1 . .
C6 C1 H1 119.1 . .
C3 O2 Co1 133.6(5) . .
C3 O2 Co1 131.8(5) . 4_665
Co1 O2 Co1 92.9(2) . 4_665
C1 C2 C3 121.0(8) . .
C1 C2 S1 114.1(7) . 2_645
C3 C2 S1 124.6(6) . 2_645
S1 O3 Co1 121.7(4) . 4_665
O2 C3 C4 123.1(8) . .
O2 C3 C2 120.7(7) . .
C4 C3 C2 116.2(7) . .
C3 C4 C5 120.3(8) . .
C3 C4 S1 123.9(6) . .
C5 C4 S1 115.8(7) . .
C11 O5 Co1 127.5(7) . .
C6 C5 C4 123.1(9) . .
C6 C5 H5 118.4 . .
C4 C5 H5 118.4 . .
C11 O6 Co1 127.2(7) . 4_665
C5 C6 C1 117.4(9) . .
C5 C6 C7 124.2(10) . .
C1 C6 C7 118.4(10) . .
C9 C7 C8 107.3(12) . .
C9 C7 C10 113.4(12) . .
C8 C7 C10 106.0(11) . .
C9 C7 C6 106.9(10) . .
C8 C7 C6 106.5(9) . .
C10 C7 C6 116.2(9) . .
C7 C8 H8A 109.5 . .
C7 C8 H8B 109.5 . .
H8A C8 H8B 109.5 . .
C7 C8 H8C 109.5 . .
H8A C8 H8C 109.5 . .
H8B C8 H8C 109.5 . .
C7 C9 H9A 109.5 . .
C7 C9 H9B 109.5 . .
H9A C9 H9B 109.5 . .
C7 C9 H9C 109.5 . .
H9A C9 H9C 109.5 . .
H9B C9 H9C 109.5 . .
C7 C10 H10A 109.5 . .
C7 C10 H10B 109.5 . .
H10A C10 H10B 109.5 . .
C7 C10 H10C 109.5 . .
H10A C10 H10C 109.5 . .
H10B C10 H10C 109.5 . .
O5 C11 O6 126.5(10) . .
O5 C11 C12 117.4(12) . .
O6 C11 C12 115.9(13) . .
C13 C12 C17 116.6(11) . .
C13 C12 C11 121.2(13) . .
C17 C12 C11 122.1(13) . .
C12 C13 C14 123.8(14) . .
C12 C13 H13 118.1 . .
C14 C13 H13 118.1 . .
C15 C14 C13 116.8(16) . .
C15 C14 H14 121.6 . .
C13 C14 H14 121.6 . .
C14 C15 C16 122.6(16) . .
C14 C15 N1 97.9(18) . .
C16 C15 N1 139.0(18) . .
C14 C15 C18 137(2) . .
C16 C15 C18 100.5(19) . .
N1 C15 C18 39.8(14) . .
C15 C16 C17 115.0(16) . .
C15 C16 H16 122.5 . .
C17 C16 H16 122.5 . .
C12 C17 C16 124.9(16) . .
C12 C17 H17 117.5 . .
C16 C17 H17 117.5 . .
N1 N1 C18 46.5(11) 11_556 11_556
N1 N1 C15 127.7(9) 11_556 .
C18 N1 C15 106(2) 11_556 .
C18 C18 N1 46.5(11) 11_556 11_556
C18 C18 C15 125.0(9) 11_556 .
N1 C18 C15 93.4(18) 11_556 .

loop_
_geom_bond_atom_site_label_1
_geom_bond_atom_site_label_2
_geom_bond_distance
_geom_bond_site_symmetry_2
Co1 O5 2.011(7) .
Co1 O6 2.026(7) 2_645
Co1 O3 2.059(6) 2_645
Co1 O2 2.075(5) .
Co1 O2 2.086(5) 2_645
Co1 O1 2.249(3) .
S1 O4 1.424(6) .
S1 O3 1.462(6) .
S1 C2 1.736(9) 4_665
S1 C4 1.745(9) .
O1 Co1 2.249(3) 2_645
O1 Co1 2.249(3) 3_755
O1 Co1 2.249(3) 4_665
C1 C2 1.406(11) .
C1 C6 1.384(12) .
C1 H1 0.9500 .
O2 C3 1.336(8) .
O2 Co1 2.086(5) 4_665
C2 C3 1.434(11) .
C2 S1 1.736(9) 2_645
O3 Co1 2.059(6) 4_665
C3 C4 1.405(11) .
C4 C5 1.419(11) .
O5 C11 1.260(13) .
C5 C6 1.367(12) .
C5 H5 0.9500 .
O6 C11 1.280(12) .
O6 Co1 2.026(7) 4_665
C6 C7 1.541(14) .
C7 C9 1.512(17) .
C7 C8 1.523(16) .
C7 C10 1.549(15) .
C8 H8A 0.9800 .
C8 H8B 0.9800 .
C8 H8C 0.9800 .
C9 H9A 0.9800 .
C9 H9B 0.9800 .
C9 H9C 0.9800 .
C10 H10A 0.9800 .
C10 H10B 0.9800 .
C10 H10C 0.9800 .
C11 C12 1.497(14) .
C12 C13 1.266(15) .
C12 C17 1.314(17) .
C13 C14 1.446(16) .
C13 H13 0.9500 .
C14 C15 1.30(2) .
C14 H14 0.9500 .
C15 C16 1.36(2) .
C15 N1 1.54(3) .
C15 C18 1.74(3) .
C16 C17 1.407(16) .
C16 H16 0.9500 .
C17 H17 0.9500 .
N1 N1 1.13(4) 11_556
N1 C18 1.56(3) 11_556
C18 C18 1.02(5) 11_556
C18 N1 1.56(3) 11_556

loop_
_platon_squeeze_void_nr
_platon_squeeze_void_average_x
_platon_squeeze_void_average_y
_platon_squeeze_void_average_z
_platon_squeeze_void_volume
_platon_squeeze_void_count_electrons
_platon_squeeze_void_content
1 -0.059 -0.004 -0.010 5272 2085 ' '
